data_2015630
loop_
_publ_author_name
'Pritchard, Robin G.'
'Ali, Majid'
'Munim, Abdul'
'Uddin, Asma'

_publ_section_title
;
 Effects of <i>d</i>-orbital occupancy on the geometry of the
 trigonal--bipyramidal complexes
 [<i>M</i>^II^Cl~3~(Hdabco)(dabco)]~<i>n~</i>, where <i>M</i> is Mn,
 Co, Ni or Cu and dabco is 1,4-diazabicyclo[2.2.2]octane
;
_journal_coeditor_code BC3016
_journal_issue 11
_journal_name_full 'Acta Crystallographica Section C'
_journal_page_first m507
_journal_page_last m509
_journal_paper_doi 10.1107/S0108270106037504
_journal_volume 62
_journal_year 2006
_chemical_formula_iupac '[Co1 Cl3 (C6 H13 N2) (C6 H12 N2)]'
_chemical_formula_moiety 'C12 H25 Cl3 Co1 N4'
_chemical_formula_sum 'C12 H25 Cl3 Co N4'
_chemical_formula_weight 390.64
_chemical_name_systematic
;
(1-aza-4-azoniabicyclo[2.2.2]octane-\kN^1^)
(1,4-diazabicyclo[2.2.2]octane-\kN^1^)trichlorocobalt(II)
;
_space_group_IT_number 155
_symmetry_cell_setting trigonal
_symmetry_space_group_name_Hall 'R 3 2"'
_symmetry_space_group_name_H-M 'R 3 2 :H'
_audit_creation_method 'WinGX routine CIF_UPDATE'
_cell_angle_alpha 90
_cell_angle_beta 90
_cell_angle_gamma 120
_cell_formula_units_Z 3
_cell_length_a 10.5409(10)
_cell_length_b 10.5409(10)
_cell_length_c 12.303(2)
_cell_measurement_reflns_used 25
_cell_measurement_temperature 223(2)
_cell_measurement_theta_max 9.2
_cell_measurement_theta_min 6.1
_cell_volume 1183.9(2)
_computing_cell_refinement 'CAD-4 Express'
_computing_data_collection 'CAD-4 Express (Enraf--Nonius, 1994)'
_computing_data_reduction 'XCAD4 (Harms & Wocadlo, 1995)'
_computing_molecular_graphics 'Ortep-3 for Windows (Farrugia, 1997)'
_computing_publication_material 'WinGX (Farrugia, 1999)'
_computing_structure_refinement 'SHELXL97 (Sheldrick, 1997)'
_computing_structure_solution 'SHELXS97 (Sheldrick, 1997)'
_diffrn_measured_fraction_theta_full 0.996
_diffrn_measured_fraction_theta_max 0.996
_diffrn_measurement_device '\k-geometry diffractometer'
_diffrn_measurement_device_type 'Enraf--Nonius CAD-4'
_diffrn_measurement_method 'non-profiled omega/2theta scans'
_diffrn_radiation_type MoK\a
_diffrn_radiation_wavelength 0.71073
_diffrn_reflns_av_R_equivalents 0.0286
_diffrn_reflns_limit_h_max 12
_diffrn_reflns_limit_h_min 0
_diffrn_reflns_limit_k_max 10
_diffrn_reflns_limit_k_min -12
_diffrn_reflns_limit_l_max 14
_diffrn_reflns_limit_l_min -14
_diffrn_reflns_number 1463
_diffrn_reflns_theta_full 24.99
_diffrn_reflns_theta_max 24.99
_diffrn_reflns_theta_min 3.87
_diffrn_standards_decay_% 0
_diffrn_standards_interval_time 60
_diffrn_standards_number 0
_exptl_absorpt_coefficient_mu 1.59
_exptl_absorpt_correction_T_max 0.9247
_exptl_absorpt_correction_T_min 0.6919
_exptl_absorpt_correction_type psi-scan
_exptl_absorpt_process_details 'North <i>et al.</i>,  1968'
_exptl_crystal_colour blue
_exptl_crystal_density_diffrn 1.644
_exptl_crystal_density_method 'not measured'
_exptl_crystal_description prism
_exptl_crystal_F_000 609
_exptl_crystal_size_max 0.25
_exptl_crystal_size_mid 0.1
_exptl_crystal_size_min 0.05
_refine_diff_density_max 0.15
_refine_diff_density_min -0.157
_refine_ls_abs_structure_details 'Flack (1983), 194 Friedel pairs'
_refine_ls_abs_structure_Flack 0.00(2)
_refine_ls_extinction_coef 0.0006(3)
_refine_ls_extinction_expression Fc^*^=kFc[1+0.001xFc^2^\l^3^/sin(2\q)]^-1/4^
_refine_ls_extinction_method SHELXL97
_refine_ls_goodness_of_fit_ref 1.1
_refine_ls_hydrogen_treatment mixed
_refine_ls_matrix_type full
_refine_ls_number_parameters 50
_refine_ls_number_reflns 470
_refine_ls_number_restraints 0
_refine_ls_restrained_S_all 1.1
_refine_ls_R_factor_gt 0.0199
_refine_ls_shift/su_max 0
_refine_ls_structure_factor_coef Fsqd
_refine_ls_weighting_details 'calc w=1/[\s^2^(Fo^2^)+(0.0197P)^2^+0.0000P] where P=(Fo^2^+2Fc^2^)/3'
_refine_ls_weighting_scheme calc
_refine_ls_wR_factor_ref 0.0414
_reflns_number_gt 457
_reflns_number_total 470
_reflns_threshold_expression I>2\s(I)
_cod_data_source_file bc3016.cif
_cod_data_source_block II
_cod_original_sg_symbol_H-M 'R 3 2'
_cod_original_formula_sum 'C12 H25 Cl3 Co1 N4'
_cod_database_code 2015630
_cod_database_fobs_code 2015630

loop_
_symmetry_equiv_pos_as_xyz
'x, y, z'
'-y, x-y, z'
'-x+y, -x, z'
'x-y, -y, -z'
'-x, -x+y, -z'
'y, x, -z'
'x+2/3, y+1/3, z+1/3'
'-y+2/3, x-y+1/3, z+1/3'
'-x+y+2/3, -x+1/3, z+1/3'
'x-y+2/3, -y+1/3, -z+1/3'
'-x+2/3, -x+y+1/3, -z+1/3'
'y+2/3, x+1/3, -z+1/3'
'x+1/3, y+2/3, z+2/3'
'-y+1/3, x-y+2/3, z+2/3'
'-x+y+1/3, -x+2/3, z+2/3'
'x-y+1/3, -y+2/3, -z+2/3'
'-x+1/3, -x+y+2/3, -z+2/3'
'y+1/3, x+2/3, -z+2/3'

loop_
_atom_site_type_symbol
_atom_site_label
_atom_site_fract_x
_atom_site_fract_y
_atom_site_fract_z
_atom_site_U_iso_or_equiv
_atom_site_adp_type
_atom_site_calc_flag
_atom_site_refinement_flags
_atom_site_occupancy
Co Co1 0 0 1 0.0158(2) Uani d S 1
Cl Cl1 0.21896(8) 0 1 0.0238(2) Uani d S 1
N N1 0 0 0.8155(2) 0.0163(6) Uani d S 1
C C2 0.1356(3) 0.1238(3) 0.7721(2) 0.0235(6) Uani d . 1
C C3 0.1450(3) 0.1127(3) 0.6488(2) 0.0211(6) Uani d . 1
N N4 0 0 0.6070(2) 0.0168(6) Uani d S 1
H H2A 0.213(3) 0.126(3) 0.806(2) 0.037(8) Uiso d . 1
H H2B 0.141(3) 0.208(3) 0.789(2) 0.020(7) Uiso d . 1
H H3A 0.206(3) 0.082(2) 0.6304(18) 0.019(7) Uiso d . 1
H H3B 0.172(2) 0.198(3) 0.6132(19) 0.025(6) Uiso d . 1
H H4 0 0 0.527(6) 0.025 Uiso d SP 0.5

loop_
_atom_site_aniso_label
_atom_site_aniso_U_11
_atom_site_aniso_U_22
_atom_site_aniso_U_33
_atom_site_aniso_U_12
_atom_site_aniso_U_13
_atom_site_aniso_U_23
Co1 0.0158(3) 0.0158(3) 0.0158(4) 0.00792(15) 0 0
Cl1 0.0204(4) 0.0356(5) 0.0205(5) 0.0178(3) -0.00067(17) -0.0013(3)
N1 0.0167(9) 0.0167(9) 0.0155(15) 0.0083(4) 0 0
C2 0.0217(14) 0.0222(14) 0.0185(13) 0.0049(11) -0.0019(10) 0.0003(11)
C3 0.0195(16) 0.0240(14) 0.0182(11) 0.0097(11) 0.0028(10) 0.0028(9)
N4 0.0186(10) 0.0186(10) 0.0134(16) 0.0093(5) 0 0

loop_
_atom_type_symbol
_atom_type_description
_atom_type_scat_dispersion_real
_atom_type_scat_dispersion_imag
_atom_type_scat_source
C C 0.0033 0.0016 'International Tables Vol C Tables 4.2.6.8 and 6.1.1.4'
H H 0 0 'International Tables Vol C Tables 4.2.6.8 and 6.1.1.4'
N N 0.0061 0.0033 'International Tables Vol C Tables 4.2.6.8 and 6.1.1.4'
Cl1 Cl 0.1484 0.1585 'International Tables Vol C Tables 4.2.6.8 and 6.1.1.4'
Co1 Co 0.3494 0.9721 'International Tables Vol C Tables 4.2.6.8 and 6.1.1.4'

loop_
_geom_angle_atom_site_label_1
_geom_angle_atom_site_label_2
_geom_angle_atom_site_label_3
_geom_angle_site_symmetry_1
_geom_angle_site_symmetry_3
_geom_angle
_geom_angle_publ_flag
N1 Co1 N1 4_557 . 180 ?
N1 Co1 Cl1 4_557 3 90.0000(10) ?
N1 Co1 Cl1 . 3 90.0000(10) ?
N1 Co1 Cl1 4_557 . 90 ?
N1 Co1 Cl1 . . 90 ?
Cl1 Co1 Cl1 3 . 120 ?
N1 Co1 Cl1 4_557 2 90 ?
N1 Co1 Cl1 . 2 90 ?
Cl1 Co1 Cl1 3 2 120 ?
Cl1 Co1 Cl1 . 2 120 ?
C2 N1 C2 . 3 107.60(16) ?
C2 N1 C2 . 2 107.60(16) yes
C2 N1 C2 3 2 107.60(16) ?
C2 N1 Co1 . . 111.29(15) ?
C2 N1 Co1 3 . 111.29(15) ?
C2 N1 Co1 2 . 111.29(15) ?
N1 C2 C3 . . 111.3(2) yes
N1 C2 H2A . . 108.3(18) ?
C3 C2 H2A . . 111.7(17) ?
N1 C2 H2B . . 110.7(18) ?
C3 C2 H2B . . 109.6(17) ?
H2A C2 H2B . . 105(2) ?
N4 C3 C2 . . 109.0(2) yes
N4 C3 H3A . . 105.3(14) ?
C2 C3 H3A . . 111.8(15) ?
N4 C3 H3B . . 108.0(14) ?
C2 C3 H3B . . 113.8(17) ?
H3A C3 H3B . . 109(2) ?
C3 N4 C3 . 2 108.62(14) yes
C3 N4 C3 . 3 108.62(14) ?
C3 N4 C3 2 3 108.62(14) ?
C3 N4 H4 . . 110.31(14) ?
C3 N4 H4 2 . 110.31(14) ?
C3 N4 H4 3 . 110.31(14) ?

loop_
_geom_bond_atom_site_label_1
_geom_bond_atom_site_label_2
_geom_bond_site_symmetry_2
_geom_bond_distance
_geom_bond_publ_flag
Co1 N1 4_557 2.269(3) ?
Co1 N1 . 2.269(3) yes
Co1 Cl1 3 2.3080(9) ?
Co1 Cl1 . 2.3080(8) yes
Co1 Cl1 2 2.3080(8) ?
N1 C2 . 1.472(3) yes
N1 C2 3 1.472(3) ?
N1 C2 2 1.472(3) ?
C2 C3 . 1.528(3) yes
C2 H2A . 0.91(3) ?
C2 H2B . 0.89(3) ?
C3 N4 . 1.482(3) yes
C3 H3A . 0.88(3) ?
C3 H3B . 0.91(3) ?
N4 C3 2 1.482(3) ?
N4 C3 3 1.482(3) ?
N4 H4 . 0.98(7) ?

loop_
_geom_torsion_atom_site_label_1
_geom_torsion_atom_site_label_2
_geom_torsion_atom_site_label_3
_geom_torsion_atom_site_label_4
_geom_torsion_site_symmetry_1
_geom_torsion_site_symmetry_4
_geom_torsion
Cl1 Co1 N1 C2 3 . -175.50(14)
Cl1 Co1 N1 C2 . . -55.50(14)
Cl1 Co1 N1 C2 2 . 64.50(14)
Cl1 Co1 N1 C2 3 3 -55.50(14)
Cl1 Co1 N1 C2 . 3 64.50(14)
Cl1 Co1 N1 C2 2 3 -175.50(14)
Cl1 Co1 N1 C2 3 2 64.50(14)
Cl1 Co1 N1 C2 . 2 -175.50(14)
Cl1 Co1 N1 C2 2 2 -55.50(14)
C2 N1 C2 C3 3 . 50.3(3)
C2 N1 C2 C3 2 . -65.4(2)
Co1 N1 C2 C3 . . 172.43(17)
N1 C2 C3 N4 . . 13.0(3)
C2 C3 N4 C3 . 2 51.6(2)
C2 C3 N4 C3 . 3 -66.3(2)
